data_7212207
loop_
_publ_author_name
'Sang, Rui-Li'
'Xu, Li'

_publ_section_title
;
 Reversible formation of regular pentagonal dodecahedral (H2O)20 in a 2D
 metal--organic framework
;
_journal_issue 5
_journal_name_full CrystEngComm
_journal_page_first 1377
_journal_paper_doi 10.1039/b922161a
_journal_volume 12
_journal_year 2010
_chemical_formula_moiety '(C12 H12 Ag2 N4 O4), 5.33(H2 O)'
_chemical_formula_sum 'C12 H22.67 Ag2 N4 O9.33'
_chemical_formula_weight 588.08
_chemical_name_common (Ag2Pra2biim)5.33H2O
_chemical_name_systematic
;
?
;
_space_group_IT_number 148
_symmetry_cell_setting hexagonal
_symmetry_space_group_name_Hall '-R 3'
_symmetry_space_group_name_H-M 'R -3 :H'
_atom_sites_solution_hydrogens geom
_atom_sites_solution_primary direct
_atom_sites_solution_secondary difmap
_audit_creation_method SHELXL-97
_cell_angle_alpha 90.00
_cell_angle_beta 90.00
_cell_angle_gamma 120.00
_cell_formula_units_Z 18
_cell_length_a 20.222(3)
_cell_length_b 20.222(3)
_cell_length_c 25.168(5)
_cell_measurement_reflns_used 7483
_cell_measurement_temperature 293(2)
_cell_measurement_theta_max 27.4680
_cell_measurement_theta_min 2.4626
_cell_volume 8913(3)
_computing_data_reduction 'Lp corrections applied'
_computing_structure_refinement 'SHELXL-97 (Sheldrick, 1997)'
_computing_structure_solution 'SHELXS-97 (Sheldrick, 1990)'
_diffrn_ambient_temperature 293(2)
_diffrn_detector_area_resol_mean 28.5714
_diffrn_measured_fraction_theta_full 0.975
_diffrn_measured_fraction_theta_max 0.975
_diffrn_measurement_device_type 'Saturn70 (4x4 bin mode)'
_diffrn_measurement_method CCD_Profile_fitting
_diffrn_radiation_monochromator graphite
_diffrn_radiation_source 'fine-focus sealed tube'
_diffrn_radiation_type MoK\a
_diffrn_radiation_wavelength 0.71073
_diffrn_reflns_av_R_equivalents 0.0228
_diffrn_reflns_av_sigmaI/netI 0.0292
_diffrn_reflns_limit_h_max 26
_diffrn_reflns_limit_h_min -15
_diffrn_reflns_limit_k_max 23
_diffrn_reflns_limit_k_min -23
_diffrn_reflns_limit_l_max 32
_diffrn_reflns_limit_l_min -30
_diffrn_reflns_number 10345
_diffrn_reflns_theta_full 27.49
_diffrn_reflns_theta_max 27.49
_diffrn_reflns_theta_min 3.18
_exptl_absorpt_coefficient_mu 2.030
_exptl_absorpt_correction_T_max 1.0000
_exptl_absorpt_correction_T_min 0.8552
_exptl_absorpt_correction_type multi-scan
_exptl_absorpt_process_details 'SADABS (Sheldrick, 1996)'
_exptl_crystal_colour colorless
_exptl_crystal_density_diffrn 1.972
_exptl_crystal_density_method 'not measured'
_exptl_crystal_description prism
_exptl_crystal_F_000 5244
_exptl_crystal_size_max 0.28
_exptl_crystal_size_mid 0.24
_exptl_crystal_size_min 0.10
_refine_diff_density_max 1.089
_refine_diff_density_min -0.875
_refine_diff_density_rms 0.080
_refine_ls_extinction_method none
_refine_ls_goodness_of_fit_ref 1.056
_refine_ls_hydrogen_treatment mixed
_refine_ls_matrix_type full
_refine_ls_number_parameters 280
_refine_ls_number_reflns 4440
_refine_ls_number_restraints 18
_refine_ls_restrained_S_all 1.056
_refine_ls_R_factor_all 0.0420
_refine_ls_R_factor_gt 0.0310
_refine_ls_shift/su_max 0.003
_refine_ls_shift/su_mean 0.000
_refine_ls_structure_factor_coef Fsqd
_refine_ls_weighting_details 'calc w=1/[\s^2^(Fo^2^)+(0.0400P)^2^+0.0000P] where P=(Fo^2^+2Fc^2^)/3'
_refine_ls_weighting_scheme calc
_refine_ls_wR_factor_gt 0.0678
_refine_ls_wR_factor_ref 0.0745
_reflns_number_gt 3487
_reflns_number_total 4440
_reflns_threshold_expression >2sigma(I)
_cod_data_source_file b922161a.txt
_cod_data_source_block Agpra2biim293k
_cod_depositor_comments
;
The following automatic conversions were performed:

'_symmetry_cell_setting' value 'Hexagonal' changed to 'hexagonal'
according to /home/saulius/struct/CIF-dictionaries/cif_core.dic
dictionary named 'cif_core.dic' version 2.4.2 from
2011-04-26.

'_exptl_absorpt_correction_type' value 'Multi-scan'
changed to 'multi-scan' according to
/home/saulius/struct/CIF-dictionaries/cif_core.dic dictionary named
'cif_core.dic' version 2.4.2 from 2011-04-26.

Automatic conversion script
Id: cif_fix_values 1891 2012-01-12 08:04:46Z andrius 
;
_cod_original_cell_volume 8913(2)
_cod_original_sg_symbol_H-M R-3
_cod_database_code 7212207

loop_
_symmetry_equiv_pos_as_xyz
'x, y, z'
'-y, x-y, z'
'-x+y, -x, z'
'x+2/3, y+1/3, z+1/3'
'-y+2/3, x-y+1/3, z+1/3'
'-x+y+2/3, -x+1/3, z+1/3'
'x+1/3, y+2/3, z+2/3'
'-y+1/3, x-y+2/3, z+2/3'
'-x+y+1/3, -x+2/3, z+2/3'
'-x, -y, -z'
'y, -x+y, -z'
'x-y, x, -z'
'-x+2/3, -y+1/3, -z+1/3'
'y+2/3, -x+y+1/3, -z+1/3'
'x-y+2/3, x+1/3, -z+1/3'
'-x+1/3, -y+2/3, -z+2/3'
'y+1/3, -x+y+2/3, -z+2/3'
'x-y+1/3, x+2/3, -z+2/3'

loop_
_atom_site_label
_atom_site_type_symbol
_atom_site_fract_x
_atom_site_fract_y
_atom_site_fract_z
_atom_site_U_iso_or_equiv
_atom_site_adp_type
_atom_site_occupancy
_atom_site_symmetry_multiplicity
_atom_site_calc_flag
_atom_site_refinement_flags
Ag1 Ag 1.090112(13) 1.108838(14) 0.277019(10) 0.04440(9) Uani 1 1 d .
Ag2 Ag 1.196061(15) 1.262344(14) 0.328683(10) 0.04911(9) Uani 1 1 d .
O1 O 1.08103(15) 0.93059(15) 0.12199(11) 0.0596(6) Uani 1 1 d D
H1 H 1.093(2) 0.907(2) 0.1485(12) 0.072 Uiso 1 1 d D
H2 H 1.1234(16) 0.9693(17) 0.1056(14) 0.072 Uiso 1 1 d D
O2 O 0.97533(19) 0.8115(2) 0.05535(13) 0.0886(10) Uani 1 1 d D
H3 H 1.006(2) 0.8441(18) 0.0850(12) 0.106 Uiso 1 1 d D
H4 H 0.986(3) 0.841(2) 0.0225(11) 0.106 Uiso 1 1 d D
O3 O 0.83446(18) 0.80296(19) 0.04914(13) 0.0791(8) Uani 1 1 d D
H5 H 0.8821(12) 0.808(2) 0.0582(17) 0.095 Uiso 1 1 d D
H6 H 0.8007(19) 0.7493(13) 0.045(2) 0.095 Uiso 1 1 d D
O4 O 1.0000 1.0000 0.1681(3) 0.0808(15) Uani 1 3 d SD
H7 H 0.9493(19) 0.972(4) 0.154(3) 0.097 Uiso 0.67 1 d PD
O5 O 0.99810(16) 0.69999(15) 0.22268(11) 0.0633(7) Uani 1 1 d D
H8 H 0.9656(19) 0.698(2) 0.2489(13) 0.076 Uiso 1 1 d D
H9 H 1.029(2) 0.7493(14) 0.2091(15) 0.076 Uiso 1 1 d D
O6 O 1.1498(2) 1.1209(2) 0.48244(13) 0.0863(9) Uani 1 1 d D
H10 H 1.143(3) 1.0720(17) 0.4904(18) 0.104 Uiso 1 1 d D
H11 H 1.178(3) 1.137(2) 0.4506(13) 0.104 Uiso 1 1 d D
O7 O 1.13867(13) 1.30779(12) 0.27873(8) 0.0431(5) Uani 1 1 d .
O8 O 1.10764(13) 0.86150(15) 0.20649(10) 0.0627(7) Uani 1 1 d .
O9 O 1.31277(19) 1.23684(19) 0.32039(14) 0.0910(10) Uani 1 1 d .
O10 O 1.22786(18) 1.19165(18) 0.38276(12) 0.0745(8) Uani 1 1 d .
N1 N 1.17088(13) 1.08847(13) 0.23744(9) 0.0342(5) Uani 1 1 d .
N2 N 1.25296(12) 1.04834(12) 0.22567(9) 0.0306(5) Uani 1 1 d .
N3 N 1.02477(13) 1.13664(14) 0.32910(9) 0.0358(5) Uani 1 1 d .
N4 N 1.23238(12) 1.03557(12) 0.35394(9) 0.0313(5) Uani 1 1 d .
C1 C 1.20299(14) 1.05243(14) 0.25978(10) 0.0275(5) Uani 1 1 d .
C2 C 1.20120(18) 1.10777(18) 0.18716(12) 0.0429(7) Uani 1 1 d .
H2A H 1.1890 1.1339 0.1622 0.051 Uiso 1 1 calc R
C3 C 1.25109(17) 1.08313(17) 0.17973(11) 0.0392(6) Uani 1 1 d .
H3A H 1.2791 1.0887 0.1491 0.047 Uiso 1 1 calc R
C4 C 1.18397(13) 1.02078(14) 0.31350(10) 0.0269(5) Uani 1 1 d .
C5 C 1.18937(18) 0.99679(17) 0.39774(11) 0.0406(7) Uani 1 1 d .
H5A H 1.2075 0.9957 0.4315 0.049 Uiso 1 1 calc R
C6 C 1.11630(18) 0.96103(18) 0.38187(12) 0.0448(7) Uani 1 1 d .
H6A H 1.0746 0.9309 0.4035 0.054 Uiso 1 1 calc R
C7 C 1.29053(15) 1.00245(16) 0.23098(11) 0.0335(6) Uani 1 1 d .
H7A H 1.2964 0.9947 0.2683 0.040 Uiso 1 1 calc R
H7B H 1.3410 1.0297 0.2152 0.040 Uiso 1 1 calc R
C8 C 1.24409(17) 0.92555(16) 0.20384(11) 0.0370(6) Uani 1 1 d .
H8A H 1.2364 0.9333 0.1668 0.044 Uiso 1 1 calc R
H8B H 1.2720 0.8981 0.2051 0.044 Uiso 1 1 calc R
C9 C 1.16754(16) 0.87856(15) 0.23053(11) 0.0343(6) Uani 1 1 d .
C10 C 1.31374(16) 1.09282(16) 0.35616(13) 0.0389(6) Uani 1 1 d .
H10A H 1.3330 1.1082 0.3203 0.047 Uiso 1 1 calc R
H10B H 1.3415 1.0705 0.3724 0.047 Uiso 1 1 calc R
C11 C 1.32754(17) 1.16267(17) 0.38782(13) 0.0416(7) Uani 1 1 d .
H11A H 1.3090 1.1475 0.4238 0.050 Uiso 1 1 calc R
H11B H 1.3819 1.1988 0.3895 0.050 Uiso 1 1 calc R
C12 C 1.2870(2) 1.20057(18) 0.36233(16) 0.0515(9) Uani 1 1 d .

loop_
_atom_site_aniso_label
_atom_site_aniso_U_11
_atom_site_aniso_U_22
_atom_site_aniso_U_33
_atom_site_aniso_U_23
_atom_site_aniso_U_13
_atom_site_aniso_U_12
Ag1 0.04243(14) 0.05053(15) 0.05502(16) 0.00034(11) 0.00402(10) 0.03432(12)
Ag2 0.05551(16) 0.05104(16) 0.05641(17) -0.01037(11) -0.01538(12) 0.03836(13)
O1 0.0562(15) 0.0623(16) 0.0573(15) 0.0053(12) -0.0070(12) 0.0273(13)
O2 0.076(2) 0.108(3) 0.0730(19) -0.0246(18) -0.0065(17) 0.0400(19)
O3 0.0673(18) 0.085(2) 0.080(2) -0.0127(16) -0.0066(16) 0.0347(16)
O4 0.0631(18) 0.0631(18) 0.116(5) 0.000 0.000 0.0315(9)
O5 0.0697(17) 0.0575(15) 0.0607(16) -0.0116(13) -0.0031(13) 0.0303(14)
O6 0.118(3) 0.094(2) 0.0636(18) -0.0041(17) 0.0072(18) 0.065(2)
O7 0.0550(13) 0.0495(12) 0.0370(11) -0.0096(9) -0.0107(10) 0.0353(11)
O8 0.0408(13) 0.0721(16) 0.0574(14) 0.0197(12) -0.0079(11) 0.0149(12)
O9 0.090(2) 0.086(2) 0.096(2) 0.0375(19) -0.0173(19) 0.0434(18)
O10 0.080(2) 0.0818(19) 0.089(2) 0.0010(16) -0.0067(17) 0.0611(17)
N1 0.0325(12) 0.0359(12) 0.0383(13) -0.0017(10) -0.0024(10) 0.0202(10)
N2 0.0279(11) 0.0302(11) 0.0344(12) 0.0030(9) 0.0036(9) 0.0151(9)
N3 0.0374(13) 0.0407(13) 0.0368(13) 0.0073(10) 0.0057(10) 0.0252(11)
N4 0.0285(11) 0.0293(11) 0.0372(12) -0.0014(9) -0.0025(9) 0.0153(10)
C1 0.0232(12) 0.0281(13) 0.0313(13) -0.0038(10) -0.0008(10) 0.0128(10)
C2 0.0506(18) 0.0427(17) 0.0394(16) 0.0031(13) -0.0039(14) 0.0264(15)
C3 0.0421(16) 0.0380(15) 0.0343(15) 0.0028(12) 0.0068(12) 0.0177(13)
C4 0.0214(12) 0.0261(12) 0.0330(13) -0.0027(10) 0.0018(10) 0.0116(10)
C5 0.0470(17) 0.0369(15) 0.0319(14) 0.0015(12) 0.0004(13) 0.0166(14)
C6 0.0413(17) 0.0441(17) 0.0367(15) 0.0029(13) 0.0101(13) 0.0121(14)
C7 0.0289(13) 0.0383(15) 0.0383(15) 0.0020(12) 0.0069(11) 0.0204(12)
C8 0.0432(16) 0.0378(15) 0.0378(15) 0.0010(12) 0.0083(12) 0.0261(13)
C9 0.0335(14) 0.0290(13) 0.0394(15) 0.0003(12) -0.0013(12) 0.0148(12)
C10 0.0267(14) 0.0372(15) 0.0520(17) -0.0023(13) -0.0088(12) 0.0154(12)
C11 0.0384(16) 0.0361(15) 0.0498(18) -0.0074(13) -0.0203(13) 0.0182(13)
C12 0.053(2) 0.0327(16) 0.068(2) -0.0129(16) -0.0281(18) 0.0210(15)

loop_
_atom_type_symbol
_atom_type_description
_atom_type_scat_dispersion_real
_atom_type_scat_dispersion_imag
_atom_type_scat_source
C C 0.0033 0.0016 'International Tables Vol C Tables 4.2.6.8 and 6.1.1.4'
H H 0.0000 0.0000 'International Tables Vol C Tables 4.2.6.8 and 6.1.1.4'
N N 0.0061 0.0033 'International Tables Vol C Tables 4.2.6.8 and 6.1.1.4'
O O 0.0106 0.0060 'International Tables Vol C Tables 4.2.6.8 and 6.1.1.4'
Ag Ag -0.8971 1.1015 'International Tables Vol C Tables 4.2.6.8 and 6.1.1.4'

loop_
_geom_angle_atom_site_label_1
_geom_angle_atom_site_label_2
_geom_angle_atom_site_label_3
_geom_angle
_geom_angle_site_symmetry_1
_geom_angle_site_symmetry_3
N1 Ag1 N3 168.79(9) . .
N1 Ag1 Ag2 100.42(6) . .
N3 Ag1 Ag2 71.38(7) . .
O7 Ag2 O10 166.75(10) . .
O7 Ag2 O7 78.33(7) . 16_775
O10 Ag2 O7 104.65(9) . 16_775
O7 Ag2 Ag1 86.13(5) . .
O10 Ag2 Ag1 83.75(8) . .
O7 Ag2 Ag1 141.65(5) 16_775 .
H1 O1 H2 113(3) . .
H3 O2 H4 111(2) . .
H5 O3 H6 105(2) . .
H8 O5 H9 113(3) . .
H10 O6 H11 107(3) . .
C9 O7 Ag2 123.03(17) 2_765 .
C9 O7 Ag2 134.90(17) 2_765 16_775
Ag2 O7 Ag2 101.67(7) . 16_775
C12 O10 Ag2 102.5(2) . .
C1 N1 C2 106.0(2) . .
C1 N1 Ag1 123.11(18) . .
C2 N1 Ag1 130.86(19) . .
C1 N2 C3 106.9(2) . .
C1 N2 C7 128.0(2) . .
C3 N2 C7 124.0(2) . .
C4 N3 C6 105.4(2) 2_765 2_765
C4 N3 Ag1 124.70(18) 2_765 .
C6 N3 Ag1 126.67(19) 2_765 .
C4 N4 C5 107.3(2) . .
C4 N4 C10 127.8(2) . .
C5 N4 C10 123.9(2) . .
N1 C1 N2 110.5(2) . .
N1 C1 C4 122.8(2) . .
N2 C1 C4 126.7(2) . .
C3 C2 N1 109.5(3) . .
C3 C2 H2A 125.2 . .
N1 C2 H2A 125.2 . .
C2 C3 N2 107.0(2) . .
C2 C3 H3A 126.5 . .
N2 C3 H3A 126.5 . .
N3 C4 N4 110.8(2) 3_675 .
N3 C4 C1 122.1(2) 3_675 .
N4 C4 C1 127.0(2) . .
C6 C5 N4 106.3(3) . .
C6 C5 H5A 126.9 . .
N4 C5 H5A 126.9 . .
C5 C6 N3 110.2(3) . 3_675
C5 C6 H6A 124.9 . .
N3 C6 H6A 124.9 3_675 .
N2 C7 C8 110.8(2) . .
N2 C7 H7A 109.5 . .
C8 C7 H7A 109.5 . .
N2 C7 H7B 109.5 . .
C8 C7 H7B 109.5 . .
H7A C7 H7B 108.1 . .
C9 C8 C7 111.0(2) . .
C9 C8 H8A 109.4 . .
C7 C8 H8A 109.4 . .
C9 C8 H8B 109.4 . .
C7 C8 H8B 109.4 . .
H8A C8 H8B 108.0 . .
O8 C9 O7 123.1(3) . 3_675
O8 C9 C8 120.7(3) . .
O7 C9 C8 116.1(2) 3_675 .
N4 C10 C11 111.5(2) . .
N4 C10 H10A 109.3 . .
C11 C10 H10A 109.3 . .
N4 C10 H10B 109.3 . .
C11 C10 H10B 109.3 . .
H10A C10 H10B 108.0 . .
C12 C11 C10 110.7(2) . .
C12 C11 H11A 109.5 . .
C10 C11 H11A 109.5 . .
C12 C11 H11B 109.5 . .
C10 C11 H11B 109.5 . .
H11A C11 H11B 108.1 . .
O10 C12 O9 122.1(3) . .
O10 C12 C11 118.8(4) . .
O9 C12 C11 119.0(4) . .

loop_
_geom_bond_atom_site_label_1
_geom_bond_atom_site_label_2
_geom_bond_distance
_geom_bond_site_symmetry_2
Ag1 N1 2.122(2) .
Ag1 N3 2.127(2) .
Ag1 Ag2 3.0441(5) .
Ag2 O7 2.200(2) .
Ag2 O10 2.287(3) .
Ag2 O7 2.468(2) 16_775
O1 H1 0.920(18) .
O1 H2 0.919(18) .
O2 H3 0.982(15) .
O2 H4 0.976(19) .
O3 H5 0.942(15) .
O3 H6 0.956(19) .
O4 H7 0.96(2) .
O5 H8 0.917(18) .
O5 H9 0.937(18) .
O6 H10 0.949(19) .
O6 H11 0.946(19) .
O7 C9 1.267(3) 2_765
O7 Ag2 2.468(2) 16_775
O8 C9 1.239(4) .
O9 C12 1.242(5) .
O10 C12 1.230(5) .
N1 C1 1.320(3) .
N1 C2 1.375(4) .
N2 C1 1.360(3) .
N2 C3 1.364(4) .
N2 C7 1.470(3) .
N3 C4 1.336(3) 2_765
N3 C6 1.371(4) 2_765
N4 C4 1.338(3) .
N4 C5 1.380(4) .
N4 C10 1.465(4) .
C1 C4 1.463(4) .
C2 C3 1.343(4) .
C2 H2A 0.9300 .
C3 H3A 0.9300 .
C4 N3 1.336(3) 3_675
C5 C6 1.341(5) .
C5 H5A 0.9300 .
C6 N3 1.371(4) 3_675
C6 H6A 0.9300 .
C7 C8 1.519(4) .
C7 H7A 0.9700 .
C7 H7B 0.9700 .
C8 C9 1.510(4) .
C8 H8A 0.9700 .
C8 H8B 0.9700 .
C9 O7 1.267(3) 3_675
C10 C11 1.521(4) .
C10 H10A 0.9700 .
C10 H10B 0.9700 .
C11 C12 1.516(4) .
C11 H11A 0.9700 .
C11 H11B 0.9700 .

loop_
_geom_hbond_atom_site_label_D
_geom_hbond_atom_site_label_H
_geom_hbond_atom_site_label_A
_geom_hbond_distance_DH
_geom_hbond_distance_HA
_geom_hbond_distance_DA
_geom_hbond_angle_DHA
_geom_hbond_site_symmetry_A
O1 H1 O8 0.920(18) 1.828(18) 2.742(4) 172(4) .
O1 H2 O3 0.919(18) 1.99(2) 2.871(4) 161(4) 2_765
O2 H3 O1 0.982(15) 1.892(16) 2.834(4) 160(3) .
O2 H4 O3 0.976(19) 2.06(4) 2.810(5) 132(4) 12_655
O3 H5 O2 0.942(15) 1.855(16) 2.771(5) 163(4) .
O3 H6 O9 0.956(19) 1.98(2) 2.907(5) 162(5) 15_545
O4 H7 O1 0.96(2) 1.93(2) 2.882(4) 177(7) 3_675
O5 H8 O9 0.917(18) 1.95(2) 2.823(4) 158(4) 3_675
O5 H9 O8 0.937(18) 2.02(2) 2.917(4) 160(4) .
O6 H10 O6 0.949(19) 1.98(4) 2.920(6) 171(5) 11_566
O6 H11 O10 0.946(19) 2.01(2) 2.928(5) 165(4) .

loop_
_geom_torsion_atom_site_label_1
_geom_torsion_atom_site_label_2
_geom_torsion_atom_site_label_3
_geom_torsion_atom_site_label_4
_geom_torsion
_geom_torsion_site_symmetry_1
_geom_torsion_site_symmetry_4
N1 Ag1 Ag2 O7 116.85(9) . .
N3 Ag1 Ag2 O7 -71.05(9) . .
N1 Ag1 Ag2 O10 -71.72(10) . .
N3 Ag1 Ag2 O10 100.38(10) . .
N1 Ag1 Ag2 O7 -177.49(10) . 16_775
N3 Ag1 Ag2 O7 -5.39(10) . 16_775
O10 Ag2 O7 C9 -81.8(5) . 2_765
O7 Ag2 O7 C9 173.7(3) 16_775 2_765
Ag1 Ag2 O7 C9 -41.5(2) . 2_765
O10 Ag2 O7 Ag2 104.5(4) . 16_775
O7 Ag2 O7 Ag2 0.0 16_775 16_775
Ag1 Ag2 O7 Ag2 144.74(7) . 16_775
O7 Ag2 O10 C12 138.2(4) . .
O7 Ag2 O10 C12 -120.3(2) 16_775 .
Ag1 Ag2 O10 C12 97.8(2) . .
N3 Ag1 N1 C1 47.4(6) . .
Ag2 Ag1 N1 C1 89.5(2) . .
N3 Ag1 N1 C2 -132.0(4) . .
Ag2 Ag1 N1 C2 -89.9(2) . .
N1 Ag1 N3 C4 146.9(4) . 2_765
Ag2 Ag1 N3 C4 102.8(2) . 2_765
N1 Ag1 N3 C6 -9.9(6) . 2_765
Ag2 Ag1 N3 C6 -54.0(2) . 2_765
C2 N1 C1 N2 0.3(3) . .
Ag1 N1 C1 N2 -179.24(17) . .
C2 N1 C1 C4 -178.4(2) . .
Ag1 N1 C1 C4 2.1(3) . .
C3 N2 C1 N1 -0.5(3) . .
C7 N2 C1 N1 -168.6(2) . .
C3 N2 C1 C4 178.1(2) . .
C7 N2 C1 C4 9.9(4) . .
C1 N1 C2 C3 0.1(3) . .
Ag1 N1 C2 C3 179.5(2) . .
N1 C2 C3 N2 -0.4(3) . .
C1 N2 C3 C2 0.5(3) . .
C7 N2 C3 C2 169.3(3) . .
C5 N4 C4 N3 0.8(3) . 3_675
C10 N4 C4 N3 -168.3(2) . 3_675
C5 N4 C4 C1 176.7(2) . .
C10 N4 C4 C1 7.6(4) . .
N1 C1 C4 N3 50.8(4) . 3_675
N2 C1 C4 N3 -127.6(3) . 3_675
N1 C1 C4 N4 -124.6(3) . .
N2 C1 C4 N4 56.9(4) . .
C4 N4 C5 C6 -1.0(3) . .
C10 N4 C5 C6 168.6(3) . .
N4 C5 C6 N3 0.8(4) . 3_675
C1 N2 C7 C8 92.3(3) . .
C3 N2 C7 C8 -74.0(3) . .
N2 C7 C8 C9 -64.1(3) . .
C7 C8 C9 O8 115.0(3) . .
C7 C8 C9 O7 -61.9(3) . 3_675
C4 N4 C10 C11 102.2(3) . .
C5 N4 C10 C11 -65.2(3) . .
N4 C10 C11 C12 -60.9(4) . .
Ag2 O10 C12 O9 -4.1(4) . .
Ag2 O10 C12 C11 179.0(2) . .
C10 C11 C12 O10 104.1(4) . .
C10 C11 C12 O9 -72.9(4) . .
